data_2217366
loop_
_publ_author_name
'Karaday\?i, Nevzat'

_publ_section_title
;
 Bis(2,6-diaminopyridinium)--adipate--adipic acid--water (2/1/1/2)
;
_journal_coeditor_code XU2332
_journal_issue 1
_journal_name_full 'Acta Crystallographica Section E'
_journal_page_first o300
_journal_page_last o300
_journal_paper_doi 10.1107/S1600536807055602
_journal_volume 64
_journal_year 2008
_chemical_formula_iupac '2C5 H8 N3 + , C6 H8 O4 2- , C6 H10 O4 , 2H2 O'
_chemical_formula_moiety '2C5 H8 N3 + , C6 H8 O4 2- , C6 H10 O4 , 2H2 O'
_chemical_formula_sum 'C22 H38 N6 O10'
_chemical_formula_weight 546.58
_chemical_melting_point .428E-305
_chemical_name_systematic
;
Bis(2,6-diaminopyridinium)--adipate--adipic acid--water (2/1/1/2)
;
_space_group_IT_number 2
_symmetry_cell_setting triclinic
_symmetry_space_group_name_Hall '-P 1'
_symmetry_space_group_name_H-M 'P -1'
_atom_sites_solution_hydrogens geom
_atom_sites_solution_primary direct
_atom_sites_solution_secondary difmap
_cell_angle_alpha 87.861(11)
_cell_angle_beta 85.169(11)
_cell_angle_gamma 73.323(11)
_cell_formula_units_Z 1
_cell_length_a 5.0645(7)
_cell_length_b 7.6261(11)
_cell_length_c 17.702(3)
_cell_measurement_reflns_used 8371
_cell_measurement_temperature 296(2)
_cell_measurement_theta_max 27.93
_cell_measurement_theta_min 2.31
_cell_volume 652.55(18)
_computing_cell_refinement 'X-AREA (Stoe & Cie, 2002)'
_computing_data_collection 'X-AREA (Stoe & Cie, 2002)'
_computing_data_reduction 'X-RED32 (Stoe & Cie, 2002)'
_computing_molecular_graphics
;
ORTEPIII (Farrugia, 1997) and PLUTON (Spek, 1997)
;
_computing_publication_material 'WinGX (Farrugia, 1999)'
_computing_structure_refinement 'SHELXL97 (Sheldrick, 1997)'
_computing_structure_solution 'SHELXS97 (Sheldrick, 1997)'
_diffrn_ambient_temperature 296(2)
_diffrn_measured_fraction_theta_full 0.998
_diffrn_measured_fraction_theta_max 0.998
_diffrn_measurement_device '2-circle goniometer'
_diffrn_measurement_device_type 'Stoe IPDS 2'
_diffrn_measurement_method \w
_diffrn_radiation_monochromator 'plane graphite'
_diffrn_radiation_source 'fine-focus sealed tube'
_diffrn_radiation_type MoK\a
_diffrn_radiation_wavelength 0.71073
_diffrn_reflns_av_R_equivalents 0.0434
_diffrn_reflns_av_sigmaI/netI 0.0363
_diffrn_reflns_limit_h_max 6
_diffrn_reflns_limit_h_min -6
_diffrn_reflns_limit_k_max 9
_diffrn_reflns_limit_k_min -9
_diffrn_reflns_limit_l_max 22
_diffrn_reflns_limit_l_min -20
_diffrn_reflns_number 7575
_diffrn_reflns_theta_full 27.50
_diffrn_reflns_theta_max 27.50
_diffrn_reflns_theta_min 2.31
_diffrn_standards_interval_count 0
_diffrn_standards_interval_time 0
_diffrn_standards_number 0
_exptl_absorpt_coefficient_mu 0.110
_exptl_absorpt_correction_T_max 0.9925
_exptl_absorpt_correction_T_min 0.9491
_exptl_absorpt_correction_type integration
_exptl_absorpt_process_details '(X-RED32; Stoe & Cie, 2002)'
_exptl_crystal_colour colourless
_exptl_crystal_density_diffrn 1.391
_exptl_crystal_density_method 'not measured'
_exptl_crystal_description plate
_exptl_crystal_F_000 292
_exptl_crystal_size_max 0.60
_exptl_crystal_size_mid 0.48
_exptl_crystal_size_min 0.08
_refine_diff_density_max 0.212
_refine_diff_density_min -0.184
_refine_ls_extinction_coef 0.038(10)
_refine_ls_extinction_expression Fc^*^=kFc[1+0.001xFc^2^\l^3^/sin(2\q)]^-1/4^
_refine_ls_extinction_method 'SHELXL (Sheldrick, 1997)'
_refine_ls_goodness_of_fit_ref 1.048
_refine_ls_hydrogen_treatment mixed
_refine_ls_matrix_type full
_refine_ls_number_parameters 192
_refine_ls_number_reflns 2996
_refine_ls_number_restraints 17
_refine_ls_restrained_S_all 1.050
_refine_ls_R_factor_all 0.0564
_refine_ls_R_factor_gt 0.0413
_refine_ls_shift/su_max 0.001
_refine_ls_shift/su_mean 0.000
_refine_ls_structure_factor_coef Fsqd
_refine_ls_weighting_details 'calc w = 1/[\s^2^(Fo^2^)+(0.0653P)^2^+0.039P] where P=(Fo^2^+2Fc^2^)/3'
_refine_ls_weighting_scheme calc
_refine_ls_wR_factor_gt 0.1086
_refine_ls_wR_factor_ref 0.1177
_reflns_number_gt 2261
_reflns_number_total 2996
_reflns_threshold_expression I>2\s(I)
_cod_data_source_file xu2332.cif
_cod_data_source_block I
_cod_database_code 2217366
_cod_database_fobs_code 2217366

loop_
_symmetry_equiv_pos_as_xyz
'x, y, z'
'-x, -y, -z'

loop_
_atom_site_type_symbol
_atom_site_label
_atom_site_fract_x
_atom_site_fract_y
_atom_site_fract_z
_atom_site_U_iso_or_equiv
_atom_site_adp_type
_atom_site_calc_flag
_atom_site_refinement_flags
_atom_site_occupancy
_atom_site_disorder_assembly
_atom_site_disorder_group
O O3 1.2490(2) 0.92346(16) 0.72447(6) 0.0543(3) Uani d D 1 . .
O O4 1.5316(2) 0.79673(16) 0.62672(5) 0.0512(3) Uani d . 1 . .
C C6 1.3110(3) 0.89651(18) 0.65252(7) 0.0374(3) Uani d . 1 . .
N N3 1.1687(3) 0.4528(2) 0.91704(7) 0.0546(4) Uani d . 1 . .
H H3A 1.0050 0.5265 0.9243 0.066 Uiso calc R 1 . .
H H3B 1.2601 0.4051 0.9552 0.066 Uiso calc R 1 . .
C C2 1.5414(3) 0.2937(2) 0.82983(8) 0.0460(3) Uani d . 1 . .
H H2 1.6516 0.2374 0.8683 0.055 Uiso calc R 1 . .
C C7 1.0880(3) 1.00201(19) 0.60401(7) 0.0418(3) Uani d . 1 . .
H H7A 1.0818 1.1303 0.6047 0.050 Uiso calc R 1 . .
H H7B 0.9120 0.9916 0.6267 0.050 Uiso calc R 1 . .
C C1 1.2800(3) 0.41269(18) 0.84710(7) 0.0378(3) Uani d . 1 . .
C C11 0.1384(3) 0.92888(18) 0.99095(7) 0.0382(3) Uani d . 1 . .
H H11A 0.1273 0.8107 1.0108 0.046 Uiso calc R 1 . .
H H11B 0.2798 0.9613 1.0164 0.046 Uiso calc R 1 . .
O O2 0.6439(2) 0.69564(16) 0.93768(6) 0.0543(3) Uani d . 1 . .
C C3 1.6345(3) 0.2603(2) 0.75544(9) 0.0501(4) Uani d . 1 . .
H H3 1.8095 0.1809 0.7438 0.060 Uiso calc R 1 . .
C C8 1.1183(3) 0.94351(18) 0.52225(7) 0.0388(3) Uani d . 1 . .
H H8A 1.1244 0.8154 0.5207 0.047 Uiso calc R 1 . .
H H8B 1.2916 0.9562 0.4985 0.047 Uiso calc R 1 . .
C C9 0.5041(3) 0.77673(18) 0.88646(7) 0.0364(3) Uani d . 1 . .
C C10 0.2239(3) 0.91266(19) 0.90622(7) 0.0388(3) Uani d . 1 . .
H H10A 0.0849 0.8764 0.8812 0.047 Uiso calc R 1 . .
H H10B 0.2273 1.0322 0.8862 0.047 Uiso calc R 1 . .
N N1 1.1255(2) 0.49227(15) 0.78902(6) 0.0370(3) Uani d . 1 . .
H H1 0.9640 0.5662 0.7997 0.044 Uiso calc R 1 . .
C C4 1.4745(3) 0.3419(2) 0.69719(8) 0.0498(4) Uani d . 1 . .
H H4 1.5402 0.3177 0.6469 0.060 Uiso calc R 1 . .
O O1 0.58652(19) 0.75241(14) 0.81637(5) 0.0438(3) Uani d . 1 . .
C C5 1.2154(3) 0.45998(19) 0.71505(7) 0.0396(3) Uani d . 1 . .
N N2 1.0457(3) 0.5462(2) 0.66285(7) 0.0553(4) Uani d . 1 . .
H H2A 0.8862 0.6189 0.6767 0.066 Uiso calc R 1 . .
H H2B 1.0960 0.5289 0.6154 0.066 Uiso calc R 1 . .
O O5 1.2848(3) 0.4164(2) 0.50152(7) 0.0631(4) Uani d DU 1 . .
H H4A 1.373(4) 0.865(3) 0.7510(13) 0.094(8) Uiso d D 1 . .
H H5A 1.335(4) 0.338(3) 0.4684(11) 0.076(6) Uiso d D 1 . .
H H5B 1.114(4) 0.448(7) 0.506(3) 0.089(15) Uiso d PDU 0.50(4) A 1
H H5C 1.416(7) 0.457(6) 0.507(3) 0.083(15) Uiso d PDU 0.50(4) . .

loop_
_atom_site_aniso_label
_atom_site_aniso_U_11
_atom_site_aniso_U_22
_atom_site_aniso_U_33
_atom_site_aniso_U_12
_atom_site_aniso_U_13
_atom_site_aniso_U_23
O3 0.0458(6) 0.0706(7) 0.0278(5) 0.0149(5) -0.0071(4) -0.0044(5)
O4 0.0367(5) 0.0684(7) 0.0338(5) 0.0096(4) -0.0053(4) -0.0049(4)
C6 0.0346(6) 0.0427(7) 0.0292(6) -0.0012(5) -0.0052(5) -0.0017(5)
N3 0.0456(7) 0.0723(8) 0.0295(6) 0.0086(6) -0.0002(5) 0.0004(5)
C2 0.0378(7) 0.0526(8) 0.0361(7) 0.0061(6) -0.0075(5) 0.0038(6)
C7 0.0372(7) 0.0470(7) 0.0322(6) 0.0043(5) -0.0076(5) -0.0020(5)
C1 0.0358(6) 0.0415(7) 0.0310(6) -0.0029(5) -0.0029(5) 0.0011(5)
C11 0.0341(6) 0.0455(7) 0.0288(6) -0.0018(5) -0.0010(5) -0.0020(5)
O2 0.0410(5) 0.0729(7) 0.0315(5) 0.0124(5) -0.0062(4) 0.0011(5)
C3 0.0370(7) 0.0570(8) 0.0419(7) 0.0092(6) -0.0005(6) -0.0042(6)
C8 0.0343(6) 0.0441(7) 0.0309(6) 0.0016(5) -0.0079(5) 0.0001(5)
C9 0.0322(6) 0.0426(6) 0.0292(6) -0.0021(5) -0.0027(5) -0.0017(5)
C10 0.0335(6) 0.0443(7) 0.0311(6) 0.0006(5) -0.0013(5) -0.0006(5)
N1 0.0298(5) 0.0424(6) 0.0312(5) 0.0016(4) -0.0012(4) -0.0001(4)
C4 0.0418(7) 0.0618(9) 0.0324(7) 0.0056(6) 0.0021(6) -0.0043(6)
O1 0.0373(5) 0.0547(6) 0.0274(5) 0.0052(4) 0.0000(4) -0.0023(4)
C5 0.0366(6) 0.0456(7) 0.0311(6) -0.0032(5) -0.0031(5) 0.0016(5)
N2 0.0421(7) 0.0760(9) 0.0331(6) 0.0073(6) -0.0075(5) 0.0038(6)
O5 0.0483(7) 0.0801(9) 0.0503(7) 0.0009(6) -0.0029(6) -0.0218(6)

loop_
_atom_type_symbol
_atom_type_description
_atom_type_scat_dispersion_real
_atom_type_scat_dispersion_imag
_atom_type_scat_source
C C 0.0033 0.0016 'International Tables Vol C Tables 4.2.6.8 and 6.1.1.4'
H H 0.0000 0.0000 'International Tables Vol C Tables 4.2.6.8 and 6.1.1.4'
N N 0.0061 0.0033 'International Tables Vol C Tables 4.2.6.8 and 6.1.1.4'
O O 0.0106 0.0060 'International Tables Vol C Tables 4.2.6.8 and 6.1.1.4'

loop_
_geom_angle_atom_site_label_1
_geom_angle_atom_site_label_2
_geom_angle_atom_site_label_3
_geom_angle_site_symmetry_1
_geom_angle_site_symmetry_3
_geom_angle
C6 O3 H4A . . 113.2(17)
O4 C6 O3 . . 123.06(12)
O4 C6 C7 . . 123.27(11)
O3 C6 C7 . . 113.66(11)
C1 N3 H3A . . 120.0
C1 N3 H3B . . 120.0
H3A N3 H3B . . 120.0
C3 C2 C1 . . 119.16(13)
C3 C2 H2 . . 120.4
C1 C2 H2 . . 120.4
C6 C7 C8 . . 115.81(10)
C6 C7 H7A . . 108.3
C8 C7 H7A . . 108.3
C6 C7 H7B . . 108.3
C8 C7 H7B . . 108.3
H7A C7 H7B . . 107.4
N3 C1 N1 . . 117.35(12)
N3 C1 C2 . . 124.09(13)
N1 C1 C2 . . 118.55(12)
C11 C11 C10 2_577 . 113.06(13)
C11 C11 H11A 2_577 . 109.0
C10 C11 H11A . . 109.0
C11 C11 H11B 2_577 . 109.0
C10 C11 H11B . . 109.0
H11A C11 H11B . . 107.8
C2 C3 C4 . . 121.51(13)
C2 C3 H3 . . 119.2
C4 C3 H3 . . 119.2
C7 C8 C8 . 2_776 112.10(13)
C7 C8 H8A . . 109.2
C8 C8 H8A 2_776 . 109.2
C7 C8 H8B . . 109.2
C8 C8 H8B 2_776 . 109.2
H8A C8 H8B . . 107.9
O2 C9 O1 . . 122.48(11)
O2 C9 C10 . . 119.63(11)
O1 C9 C10 . . 117.89(11)
C9 C10 C11 . . 114.35(11)
C9 C10 H10A . . 108.7
C11 C10 H10A . . 108.7
C9 C10 H10B . . 108.7
C11 C10 H10B . . 108.7
H10A C10 H10B . . 107.6
C5 N1 C1 . . 122.82(11)
C5 N1 H1 . . 118.6
C1 N1 H1 . . 118.6
C5 C4 C3 . . 118.80(13)
C5 C4 H4 . . 120.6
C3 C4 H4 . . 120.6
N2 C5 N1 . . 117.53(12)
N2 C5 C4 . . 123.31(12)
N1 C5 C4 . . 119.16(12)
C5 N2 H2A . . 120.0
C5 N2 H2B . . 120.0
H2A N2 H2B . . 120.0
H5A O5 H5B . . 108(4)
H5A O5 H5C . . 107(4)
H5B O5 H5C . . 140(5)

loop_
_geom_bond_atom_site_label_1
_geom_bond_atom_site_label_2
_geom_bond_site_symmetry_2
_geom_bond_distance
O3 C6 . 1.2955(15)
O3 H4A . 0.829(17)
O4 C6 . 1.2196(16)
C6 C7 . 1.5001(18)
N3 C1 . 1.3252(17)
N3 H3A . 0.8600
N3 H3B . 0.8600
C2 C3 . 1.369(2)
C2 C1 . 1.3901(18)
C2 H2 . 0.9300
C7 C8 . 1.5129(17)
C7 H7A . 0.9700
C7 H7B . 0.9700
C1 N1 . 1.3617(17)
C11 C11 2_577 1.524(2)
C11 C10 . 1.5253(17)
C11 H11A . 0.9700
C11 H11B . 0.9700
O2 C9 . 1.2332(16)
C3 C4 . 1.382(2)
C3 H3 . 0.9300
C8 C8 2_776 1.521(2)
C8 H8A . 0.9700
C8 H8B . 0.9700
C9 O1 . 1.2781(15)
C9 C10 . 1.5199(16)
C10 H10A . 0.9700
C10 H10B . 0.9700
N1 C5 . 1.3572(16)
N1 H1 . 0.8600
C4 C5 . 1.3806(18)
C4 H4 . 0.9300
C5 N2 . 1.3375(17)
N2 H2A . 0.8600
N2 H2B . 0.8600
O5 H5A . 0.824(16)
O5 H5B . 0.824(19)
O5 H5C . 0.823(19)

loop_
_geom_hbond_atom_site_label_D
_geom_hbond_atom_site_label_H
_geom_hbond_atom_site_label_A
_geom_hbond_site_symmetry_A
_geom_hbond_distance_DH
_geom_hbond_distance_HA
_geom_hbond_distance_DA
_geom_hbond_angle_DHA
N1 H1 O1 . 0.86 2.03 2.8917(14) 175
N2 H2A O4 1_455 0.86 2.15 2.8589(16) 139
N2 H2B O5 . 0.86 2.25 3.0892(18) 166
N3 H3A O2 . 0.86 1.91 2.7729(16) 178
N3 H3B O2 2_767 0.86 2.06 2.8936(17) 162
O3 H4A O1 1_655 0.829(17) 1.688(17) 2.5099(15) 171(3)
O5 H5A O4 2_866 0.824(16) 1.972(17) 2.7773(15) 165(2)
O5 H5B O5 2_766 0.824(19) 2.00(2) 2.804(3) 164(5)
O5 H5C O5 2_866 0.823(19) 2.01(2) 2.819(3) 168(5)

loop_
_geom_torsion_atom_site_label_1
_geom_torsion_atom_site_label_2
_geom_torsion_atom_site_label_3
_geom_torsion_atom_site_label_4
_geom_torsion_site_symmetry_1
_geom_torsion_site_symmetry_4
_geom_torsion
O4 C6 C7 C8 . . 14.8(2)
O3 C6 C7 C8 . . -166.16(13)
C3 C2 C1 N3 . . 179.15(16)
C3 C2 C1 N1 . . -0.1(2)
C1 C2 C3 C4 . . -0.1(3)
C6 C7 C8 C8 . 2_776 179.37(15)
O2 C9 C10 C11 . . -2.29(19)
O1 C9 C10 C11 . . 178.28(12)
C11 C11 C10 C9 2_577 . 177.91(14)
N3 C1 N1 C5 . . -179.08(13)
C2 C1 N1 C5 . . 0.2(2)
C2 C3 C4 C5 . . 0.2(3)
C1 N1 C5 N2 . . -179.90(13)
C1 N1 C5 C4 . . -0.1(2)
C3 C4 C5 N2 . . 179.70(16)
C3 C4 C5 N1 . . -0.1(2)
